data_2207486
loop_
_publ_author_name
'D. Gayathri'
'D. Velmurugan'
Kantharaju
'V.V. Suresh Babu'

_publ_section_title
;
 <i>tert</i>-Butyl 4,4-dimethyl-5-oxo-1,3-oxazolidine-3-carboxylate
;
_journal_coeditor_code CI6678
_journal_issue 12
_journal_name_full 'Acta Crystallographica Section E'
_journal_page_first o4088
_journal_page_last o4090
_journal_paper_doi 10.1107/S1600536805036068
_journal_volume 61
_journal_year 2005
_chemical_formula_iupac 'C10 H17 N O4'
_chemical_formula_moiety 'C10 H17 N O4'
_chemical_formula_sum 'C10 H17 N O4'
_chemical_formula_weight 215.25
_chemical_name_systematic
;
tert-Butyl 4,4-dimethyl-5-oxo-1,3-oxazolidine-3-carboxylate
;
_space_group_IT_number 14
_symmetry_cell_setting monoclinic
_symmetry_space_group_name_Hall '-P 2yn'
_symmetry_space_group_name_H-M 'P 1 21/n 1'
_atom_sites_solution_hydrogens geom
_atom_sites_solution_primary direct
_atom_sites_solution_secondary difmap
_audit_creation_method SHELXL-97
_cell_angle_alpha 90.00
_cell_angle_beta 90.182(7)
_cell_angle_gamma 90.00
_cell_formula_units_Z 4
_cell_length_a 10.8869(9)
_cell_length_b 6.1138(5)
_cell_length_c 17.3497(14)
_cell_measurement_reflns_used 2624
_cell_measurement_temperature 100
_cell_measurement_theta_max 27.56
_cell_measurement_theta_min 4.48
_cell_volume 1154.80(16)
_computing_cell_refinement 'CrysAlis CCD'
_computing_data_collection 'CrysAlis CCD (Oxford Diffraction, 2005)'
_computing_data_reduction 'CrysAlis RED (Oxford Diffraction, 2005)'
_computing_molecular_graphics 'PLATON (Spek, 2003)'
_computing_publication_material 'SHELXL97 and PARST (Nardelli, 1995)'
_computing_structure_refinement 'SHELXL97 (Sheldrick, 1997)'
_computing_structure_solution 'SHELXS97 (Sheldrick, 1997)'
_diffrn_ambient_temperature 100
_diffrn_measured_fraction_theta_full 0.987
_diffrn_measured_fraction_theta_max 0.987
_diffrn_measurement_device_type 'Oxford diffraction CCD area-detector'
_diffrn_measurement_method \w
_diffrn_radiation_monochromator graphite
_diffrn_radiation_source 'fine-focus sealed tube'
_diffrn_radiation_type MoK\a
_diffrn_radiation_wavelength 0.71073
_diffrn_reflns_av_R_equivalents 0.012
_diffrn_reflns_av_sigmaI/netI 0.011
_diffrn_reflns_limit_h_max 14
_diffrn_reflns_limit_h_min -13
_diffrn_reflns_limit_k_max 7
_diffrn_reflns_limit_k_min -7
_diffrn_reflns_limit_l_max 20
_diffrn_reflns_limit_l_min -22
_diffrn_reflns_number 8044
_diffrn_reflns_theta_full 27.56
_diffrn_reflns_theta_max 27.56
_diffrn_reflns_theta_min 4.48
_diffrn_standards_number 0
_exptl_absorpt_coefficient_mu 0.095
_exptl_absorpt_correction_type none
_exptl_crystal_colour colourless
_exptl_crystal_density_diffrn 1.238
_exptl_crystal_density_method 'not measured'
_exptl_crystal_description Block
_exptl_crystal_F_000 464
_exptl_crystal_size_max 0.45
_exptl_crystal_size_mid 0.30
_exptl_crystal_size_min 0.26
_refine_diff_density_max 0.316
_refine_diff_density_min -0.192
_refine_ls_extinction_method none
_refine_ls_goodness_of_fit_ref 1.055
_refine_ls_hydrogen_treatment constr
_refine_ls_matrix_type full
_refine_ls_number_parameters 141
_refine_ls_number_reflns 2624
_refine_ls_number_restraints 0
_refine_ls_restrained_S_all 1.055
_refine_ls_R_factor_all 0.037
_refine_ls_R_factor_gt 0.034
_refine_ls_shift/su_max 0.001
_refine_ls_shift/su_mean 0.000
_refine_ls_structure_factor_coef Fsqd
_refine_ls_weighting_details 'calc w = 1/[\s^2^(Fo^2^)+(0.0384P)^2^+0.3972P] where P = (Fo^2^+2Fc^2^)/3'
_refine_ls_weighting_scheme calc
_refine_ls_wR_factor_gt 0.083
_refine_ls_wR_factor_ref 0.086
_reflns_number_gt 2419
_reflns_number_total 2624
_reflns_threshold_expression I>2\s(I)
_cod_data_source_file ci6678.cif
_cod_data_source_block I
_cod_depositor_comments
;
The following automatic conversions were performed:
'_symmetry_cell_setting' value 'Monoclinic' changed to 'monoclinic'
according to '/home/saulius/struct/CIF-dictionaries/cif_core.dic'
dictionary named 'cif_core.dic' version 2.4.1 from
2010-06-29.

'_geom_bond_publ_flag' value 'Y' changed to 'y' according to
'/home/saulius/struct/CIF-dictionaries/cif_core.dic' dictionary named
'cif_core.dic' version 2.4.1 from 2010-06-29 (2 times).

Automatic conversion script
Id: cif_fix_enum 1527 2010-12-29 10:47:43Z saulius 

The following automatic conversions were performed:

'_symmetry_cell_setting' value 'Monoclinic' changed to 'monoclinic'
according to /home/saulius/struct/CIF-dictionaries/cif_core.dic
dictionary named 'cif_core.dic' version 2.4.1 from
2010-06-29.

'_geom_bond_publ_flag' value 'Y' changed to 'y'
according to /home/saulius/struct/CIF-dictionaries/cif_core.dic
dictionary named 'cif_core.dic' version 2.4.1 from 2010-06-29 (2
times).

Automatic conversion script
Id: cif_fix_values 1715 2011-07-08 13:25:40Z adriana 
;
_cod_original_sg_symbol_H-M 'P 21/n'
_cod_database_code 2207486
_cod_database_fobs_code 2207486

loop_
_symmetry_equiv_pos_as_xyz
'x, y, z'
'-x+1/2, y+1/2, -z+1/2'
'-x, -y, -z'
'x-1/2, -y-1/2, z-1/2'

loop_
_atom_site_label
_atom_site_fract_x
_atom_site_fract_y
_atom_site_fract_z
_atom_site_U_iso_or_equiv
_atom_site_adp_type
_atom_site_calc_flag
_atom_site_refinement_flags
_atom_site_occupancy
_atom_site_type_symbol
C1 0.59756(10) 1.09731(18) 0.63674(6) 0.0271(2) Uani d . 1 C
H1A 0.5204 1.1708 0.6298 0.041 Uiso calc R 1 H
H1B 0.6480 1.1200 0.5922 0.041 Uiso calc R 1 H
H1C 0.6384 1.1549 0.6815 0.041 Uiso calc R 1 H
C2 0.69576(10) 0.7314(2) 0.65693(7) 0.0296(2) Uani d . 1 C
H2A 0.6794 0.5797 0.6668 0.044 Uiso calc R 1 H
H2B 0.7411 0.7923 0.6994 0.044 Uiso calc R 1 H
H2C 0.7430 0.7450 0.6106 0.044 Uiso calc R 1 H
C3 0.49899(10) 0.75656(19) 0.58294(6) 0.0269(2) Uani d . 1 C
H3A 0.4817 0.6060 0.5942 0.040 Uiso calc R 1 H
H3B 0.5437 0.7661 0.5355 0.040 Uiso calc R 1 H
H3C 0.4233 0.8360 0.5782 0.040 Uiso calc R 1 H
C4 0.57519(9) 0.85370(16) 0.64756(5) 0.0191(2) Uani d . 1 C
C5 0.40752(8) 0.90392(15) 0.74075(5) 0.01702(19) Uani d . 1 C
C6 0.43748(8) 0.72477(15) 0.87205(5) 0.01661(19) Uani d . 1 C
C7 0.46497(9) 0.49095(16) 0.84632(6) 0.0199(2) Uani d . 1 C
H7A 0.3924 0.4277 0.8240 0.030 Uiso calc R 1 H
H7B 0.4902 0.4056 0.8900 0.030 Uiso calc R 1 H
H7C 0.5296 0.4926 0.8088 0.030 Uiso calc R 1 H
C8 0.55246(9) 0.83682(18) 0.90455(6) 0.0248(2) Uani d . 1 C
H8A 0.5315 0.9807 0.9224 0.037 Uiso calc R 1 H
H8B 0.6135 0.8476 0.8649 0.037 Uiso calc R 1 H
H8C 0.5844 0.7523 0.9467 0.037 Uiso calc R 1 H
C9 0.33877(9) 0.71916(17) 0.93418(6) 0.0225(2) Uani d . 1 C
C10 0.26060(8) 0.95188(16) 0.84293(5) 0.0188(2) Uani d . 1 C
H10A 0.2660 1.1100 0.8463 0.023 Uiso calc R 1 H
H10B 0.1923 0.9134 0.8095 0.023 Uiso calc R 1 H
N1 0.37501(7) 0.85941(14) 0.81417(5) 0.01758(18) Uani d . 1 N
O1 0.51613(6) 0.81352(12) 0.72316(4) 0.02018(17) Uani d . 1 O
O2 0.34301(6) 1.01302(12) 0.69794(4) 0.02290(17) Uani d . 1 O
O3 0.34010(8) 0.61276(16) 0.99208(5) 0.0374(2) Uani d . 1 O
O4 0.24576(6) 0.85745(12) 0.91756(4) 0.02274(17) Uani d . 1 O

loop_
_atom_site_aniso_label
_atom_site_aniso_U_11
_atom_site_aniso_U_22
_atom_site_aniso_U_33
_atom_site_aniso_U_12
_atom_site_aniso_U_13
_atom_site_aniso_U_23
C1 0.0309(6) 0.0250(5) 0.0255(5) -0.0072(4) 0.0019(4) 0.0043(4)
C2 0.0218(5) 0.0398(6) 0.0272(5) 0.0057(4) 0.0084(4) 0.0090(5)
C3 0.0267(5) 0.0326(6) 0.0213(5) -0.0062(4) 0.0033(4) -0.0031(4)
C4 0.0187(4) 0.0233(5) 0.0154(4) -0.0015(4) 0.0049(3) 0.0040(4)
C5 0.0158(4) 0.0167(4) 0.0186(4) -0.0005(3) 0.0004(3) 0.0016(3)
C6 0.0158(4) 0.0190(4) 0.0150(4) 0.0017(3) 0.0004(3) 0.0029(3)
C7 0.0213(5) 0.0185(5) 0.0201(5) 0.0021(3) 0.0002(3) 0.0025(3)
C8 0.0222(5) 0.0268(5) 0.0252(5) -0.0018(4) -0.0053(4) -0.0001(4)
C9 0.0218(5) 0.0272(5) 0.0184(5) 0.0044(4) 0.0034(4) 0.0012(4)
C10 0.0166(4) 0.0188(4) 0.0212(5) 0.0032(3) 0.0035(3) 0.0017(4)
N1 0.0143(4) 0.0206(4) 0.0178(4) 0.0047(3) 0.0020(3) 0.0037(3)
O1 0.0175(3) 0.0264(4) 0.0167(3) 0.0053(3) 0.0048(2) 0.0070(3)
O2 0.0209(3) 0.0258(4) 0.0220(4) 0.0051(3) -0.0011(3) 0.0074(3)
O3 0.0380(5) 0.0514(6) 0.0227(4) 0.0157(4) 0.0119(3) 0.0151(4)
O4 0.0208(3) 0.0279(4) 0.0195(3) 0.0056(3) 0.0052(3) 0.0009(3)

loop_
_atom_type_symbol
_atom_type_description
_atom_type_scat_dispersion_real
_atom_type_scat_dispersion_imag
_atom_type_scat_source
C C 0.0033 0.0016 'International Tables Vol C Tables 4.2.6.8 and 6.1.1.4'
H H 0.0000 0.0000 'International Tables Vol C Tables 4.2.6.8 and 6.1.1.4'
N N 0.0061 0.0033 'International Tables Vol C Tables 4.2.6.8 and 6.1.1.4'
O O 0.0106 0.0060 'International Tables Vol C Tables 4.2.6.8 and 6.1.1.4'

loop_
_geom_angle_atom_site_label_1
_geom_angle_atom_site_label_2
_geom_angle_atom_site_label_3
_geom_angle
_geom_angle_publ_flag
C4 C1 H1A 109.5 ?
C4 C1 H1B 109.5 ?
H1A C1 H1B 109.5 ?
C4 C1 H1C 109.5 ?
H1A C1 H1C 109.5 ?
H1B C1 H1C 109.5 ?
C4 C2 H2A 109.5 ?
C4 C2 H2B 109.5 ?
H2A C2 H2B 109.5 ?
C4 C2 H2C 109.5 ?
H2A C2 H2C 109.5 ?
H2B C2 H2C 109.5 ?
C4 C3 H3A 109.5 ?
C4 C3 H3B 109.5 ?
H3A C3 H3B 109.5 ?
C4 C3 H3C 109.5 ?
H3A C3 H3C 109.5 ?
H3B C3 H3C 109.5 ?
O1 C4 C3 110.61(8) ?
O1 C4 C2 101.60(10) ?
C3 C4 C2 110.95(9) ?
O1 C4 C1 109.96(8) ?
C3 C4 C1 112.40(10) ?
C2 C4 C1 110.88(9) ?
O2 C5 O1 126.40(9) y
O2 C5 N1 122.17(9) ?
O1 C5 N1 111.40(10) y
N1 C6 C9 99.82(7) ?
N1 C6 C7 114.63(8) ?
C9 C6 C7 108.95(8) ?
N1 C6 C8 112.21(8) ?
C9 C6 C8 109.06(8) ?
C7 C6 C8 111.42(8) ?
C6 C7 H7A 109.5 ?
C6 C7 H7B 109.5 ?
H7A C7 H7B 109.5 ?
C6 C7 H7C 109.5 ?
H7A C7 H7C 109.5 ?
H7B C7 H7C 109.5 ?
C6 C8 H8A 109.5 ?
C6 C8 H8B 109.5 ?
H8A C8 H8B 109.5 ?
C6 C8 H8C 109.5 ?
H8A C8 H8C 109.5 ?
H8B C8 H8C 109.5 ?
O3 C9 O4 121.79(9) ?
O3 C9 C6 126.79(9) ?
O4 C9 C6 111.40(8) ?
O4 C10 N1 104.66(7) ?
O4 C10 H10A 110.8 ?
N1 C10 H10A 110.8 ?
O4 C10 H10B 110.8 ?
N1 C10 H10B 110.8 ?
H10A C10 H10B 108.9 ?
C5 N1 C10 118.13(8) y
C5 N1 C6 129.59(8) y
C10 N1 C6 112.26(7) y
C5 O1 C4 121.20(10) ?
C9 O4 C10 111.11(7) ?

loop_
_geom_bond_atom_site_label_1
_geom_bond_atom_site_label_2
_geom_bond_distance
_geom_bond_publ_flag
C1 C4 1.5209(14) ?
C1 H1A 0.96 ?
C1 H1B 0.96 ?
C1 H1C 0.96 ?
C2 C4 1.5188(14) ?
C2 H2A 0.96 ?
C2 H2B 0.96 ?
C2 H2C 0.96 ?
C3 C4 1.5138(14) ?
C3 H3A 0.96 ?
C3 H3B 0.96 ?
C3 H3C 0.96 ?
C4 O1 1.4830(10) y
C5 O2 1.2190(10) y
C5 O1 1.3410(10) y
C5 N1 1.3510(10) y
C6 N1 1.4643(11) y
C6 C9 1.5248(13) ?
C6 C7 1.5275(13) ?
C6 C8 1.5330(13) ?
C7 H7A 0.96 ?
C7 H7B 0.96 ?
C7 H7C 0.96 ?
C8 H8A 0.96 ?
C8 H8B 0.96 ?
C8 H8C 0.96 ?
C9 O3 1.1970(10) y
C9 O4 1.3500(10) y
C10 O4 1.4273(12) y
C10 N1 1.4570(10) y
C10 H10A 0.97 ?
C10 H10B 0.97 ?

loop_
_geom_hbond_atom_site_label_D
_geom_hbond_atom_site_label_H
_geom_hbond_atom_site_label_A
_geom_hbond_site_symmetry_A
_geom_hbond_distance_DH
_geom_hbond_distance_HA
_geom_hbond_distance_DA
_geom_hbond_angle_DHA
C1 H1A O2 . 0.96 2.46 3.0150(10) 116
C2 H2C O3 4_675 0.96 2.47 3.404(2) 164
C3 H3C O2 . 0.96 2.50 3.0570(10) 117
C7 H7C O1 . 0.96 2.46 2.9620(10) 112
C10 H10B O2 2_546 0.97 2.48 2.9950(10) 113

loop_
_geom_torsion_atom_site_label_1
_geom_torsion_atom_site_label_2
_geom_torsion_atom_site_label_3
_geom_torsion_atom_site_label_4
_geom_torsion
N1 C6 C9 O3 173.07(11)
C7 C6 C9 O3 52.63(14)
C8 C6 C9 O3 -69.18(14)
N1 C6 C9 O4 -8.46(10)
C7 C6 C9 O4 -128.90(9)
C8 C6 C9 O4 109.30(9)
O2 C5 N1 C10 -1.95(14)
O1 C5 N1 C10 178.20(8)
O2 C5 N1 C6 176.96(9)
O1 C5 N1 C6 -2.90(10)
O4 C10 N1 C5 173.91(8)
O4 C10 N1 C6 -5.19(10)
C9 C6 N1 C5 -170.92(10)
C7 C6 N1 C5 -54.69(13)
C8 C6 N1 C5 73.70(12)
C9 C6 N1 C10 8.04(10)
C7 C6 N1 C10 124.27(9)
C8 C6 N1 C10 -107.34(9)
O2 C5 O1 C4 4.74(15)
N1 C5 O1 C4 -175.42(8)
C3 C4 O1 C5 -65.40(10)
C2 C4 O1 C5 176.80(10)
C1 C4 O1 C5 59.30(10)
O3 C9 O4 C10 -175.44(11)
C6 C9 O4 C10 6.00(11)
N1 C10 O4 C9 -0.65(10)

loop_
_cod_related_entry_id
_cod_related_entry_database
_cod_related_entry_code
1 ChemSpider 21126932
